data_7041692
loop_
_publ_author_name
'Beltr\'an, Tom\'as F'
'Zaragoza, Guillermo'
'Delaude, Lionel'

_publ_section_title
;
 Mono- and bimetallic manganese-carbonyl complexes and clusters bearing
 imidazol(in)ium-2-dithiocarboxylate ligands.
;
_journal_issue 6
_journal_name_full 'Dalton transactions (Cambridge, England : 2003)'
_journal_page_first 1779
_journal_page_last 1788
_journal_paper_doi 10.1039/c6dt04780g
_journal_volume 46
_journal_year 2017
_chemical_formula_moiety 'C31 H36 Br Mn N2 O3 S2'
_chemical_formula_sum 'C31 H36 Br Mn N2 O3 S2'
_chemical_formula_weight 683.59
_space_group_IT_number 60
_symmetry_cell_setting orthorhombic
_symmetry_Int_Tables_number 60
_symmetry_space_group_name_Hall '-P 2n 2ab'
_symmetry_space_group_name_H-M 'P b c n'
_atom_sites_solution_hydrogens geom
_audit_block_doi 10.5517/ccdc.csd.cc1n47qr
_audit_conform_dict_location ftp://ftp.iucr.org/pub/cif_core.dic
_audit_conform_dict_name cif_core.dic
_audit_conform_dict_version 2.4.3
_audit_creation_date 2016-11-28T12:13:20-00:00
_audit_creation_method 'WinGX routine CIF_UPDATE'
_audit_update_record
;
2016-12-19 deposited with the CCDC.
2017-01-13 downloaded from the CCDC.
;
_cell_angle_alpha 90
_cell_angle_beta 90
_cell_angle_gamma 90
_cell_formula_units_Z 4
_cell_length_a 10.3812(5)
_cell_length_b 19.7434(8)
_cell_length_c 15.7821(7)
_cell_measurement_reflns_used 1412
_cell_measurement_temperature 100(2)
_cell_measurement_theta_max 21.14
_cell_measurement_theta_min 2.56
_cell_measurement_wavelength 0.71073
_cell_volume 3234.7(2)
_computing_cell_refinement 'APPEX2 (BRUKER AXS, 2005)'
_computing_data_collection 'APPEX2 (BRUKER AXS, 2005)'
_computing_data_reduction 'APPEX2 (BRUKER AXS, 2005)'
_computing_molecular_graphics 'Ortep for Windows (Farrugia, 2012)'
_computing_publication_material 'WinGX publication routines (Farrugia, 2012)'
_computing_structure_refinement 'SHELXL-2016/6 (Sheldrick, 2016)'
_computing_structure_solution 'SIR-2004 (Burla et al., 2005)'
_diffrn_ambient_temperature 100(2)
_diffrn_measured_fraction_theta_full 0.998
_diffrn_measured_fraction_theta_max 0.998
_diffrn_measurement_device 'four-circle diffractometer'
_diffrn_measurement_device_type 'BRUKER APPEX-II CCD'
_diffrn_measurement_method 'omega and phi scans'
_diffrn_radiation_monochromator graphite
_diffrn_radiation_probe x-ray
_diffrn_radiation_source 'fine-focus sealed tube'
_diffrn_radiation_type MoK\a
_diffrn_radiation_wavelength 0.7107
_diffrn_reflns_av_R_equivalents 0.0789
_diffrn_reflns_av_unetI/netI 0.052
_diffrn_reflns_Laue_measured_fraction_full 0.998
_diffrn_reflns_Laue_measured_fraction_max 0.998
_diffrn_reflns_limit_h_max 10
_diffrn_reflns_limit_h_min -10
_diffrn_reflns_limit_k_max 17
_diffrn_reflns_limit_k_min -20
_diffrn_reflns_limit_l_max 16
_diffrn_reflns_limit_l_min -16
_diffrn_reflns_number 13533
_diffrn_reflns_point_group_measured_fraction_full 0.998
_diffrn_reflns_point_group_measured_fraction_max 0.998
_diffrn_reflns_theta_full 21.966
_diffrn_reflns_theta_max 21.966
_diffrn_reflns_theta_min 2.216
_exptl_absorpt_coefficient_mu 1.805
_exptl_absorpt_correction_T_max 0.8619
_exptl_absorpt_correction_T_min 0.6500
_exptl_absorpt_correction_type multi-scan
_exptl_absorpt_process_details 'BRUKER SADABS'
_exptl_crystal_colour Green
_exptl_crystal_density_diffrn 1.404
_exptl_crystal_density_method 'not measured'
_exptl_crystal_description Plate
_exptl_crystal_F_000 1408
_exptl_crystal_size_max 0.20
_exptl_crystal_size_mid 0.17
_exptl_crystal_size_min 0.04
_refine_diff_density_max 0.359
_refine_diff_density_min -0.349
_refine_diff_density_rms 0.065
_refine_ls_extinction_method none
_refine_ls_goodness_of_fit_ref 1.02
_refine_ls_hydrogen_treatment constr
_refine_ls_matrix_type full
_refine_ls_number_constraints 0
_refine_ls_number_parameters 200
_refine_ls_number_reflns 1978
_refine_ls_number_restraints 9
_refine_ls_restrained_S_all 1.026
_refine_ls_R_factor_all 0.0935
_refine_ls_R_factor_gt 0.0542
_refine_ls_shift/su_max 0
_refine_ls_shift/su_mean 0
_refine_ls_structure_factor_coef Fsqd
_refine_ls_weighting_details 'w=1/[\s^2^(Fo^2^)+(0.0703P)^2^+4.9854P] where P=(Fo^2^+2Fc^2^)/3'
_refine_ls_weighting_scheme calc
_refine_ls_wR_factor_gt 0.1276
_refine_ls_wR_factor_ref 0.1462
_reflns_Friedel_coverage 0
_reflns_number_gt 1314
_reflns_number_total 1978
_reflns_threshold_expression 'I > 2\s(I)'
_cod_data_source_file c6dt04780g2.cif
_cod_data_source_block SAMA04B
_cod_depositor_comments 'Adding full bibliography for 7041689--7041695.cif.'
_cod_database_code 7041692
_shelx_estimated_absorpt_t_min 0.714
_shelx_estimated_absorpt_t_max 0.931

loop_
_symmetry_equiv_pos_as_xyz
'x, y, z'
'-x+1/2, -y+1/2, z+1/2'
'x+1/2, -y+1/2, -z'
'-x, y, -z+1/2'
'-x, -y, -z'
'x-1/2, y-1/2, -z-1/2'
'-x-1/2, y-1/2, z'
'x, -y, z-1/2'

loop_
_atom_site_label
_atom_site_type_symbol
_atom_site_fract_x
_atom_site_fract_y
_atom_site_fract_z
_atom_site_U_iso_or_equiv
_atom_site_adp_type
_atom_site_occupancy
_atom_site_site_symmetry_order
_atom_site_calc_flag
_atom_site_refinement_flags_posn
_atom_site_refinement_flags_adp
_atom_site_refinement_flags_occupancy
_atom_site_disorder_assembly
_atom_site_disorder_group
C1 C 0.4766(8) 0.4210(4) 0.1656(6) 0.087(3) Uani 1 1 d . . . . .
O1 O 0.4609(6) 0.4571(3) 0.1108(5) 0.147(3) Uani 1 1 d . . . . .
Br1 Br 0.7428(2) 0.36171(11) 0.21695(13) 0.0649(6) Uani 0.5 1 d . . P A 1
Mn1 Mn 0.5 0.36078(6) 0.25 0.0479(5) Uani 1 2 d S T P . .
C4 C 0.5 0.2180(4) 0.25 0.046(2) Uani 1 2 d S T P . .
C5 C 0.5 0.1438(4) 0.25 0.044(2) Uani 1 2 d S T P . .
N1 N 0.5241(5) 0.1028(2) 0.1837(3) 0.0523(15) Uani 1 1 d . . . . .
C6 C 0.5162(8) 0.0360(3) 0.2082(4) 0.079(3) Uani 1 1 d . . . . .
H6 H 0.530518 -0.002586 0.17355 0.095 Uiso 1 1 calc R U . . .
C8 C 0.5572(7) 0.1226(3) 0.0971(3) 0.0410(16) Uani 1 1 d . . . . .
C9 C 0.6836(7) 0.1436(3) 0.0812(4) 0.0437(16) Uani 1 1 d . . . . .
C10 C 0.7118(6) 0.1600(3) -0.0028(4) 0.0461(16) Uani 1 1 d . . . . .
H10 H 0.796384 0.174195 -0.017557 0.055 Uiso 1 1 calc R U . . .
C11 C 0.6182(6) 0.1558(3) -0.0648(4) 0.0446(16) Uani 1 1 d . . . . .
H11 H 0.639065 0.167311 -0.121628 0.054 Uiso 1 1 calc R U . . .
C12 C 0.4962(6) 0.1355(3) -0.0454(4) 0.0381(15) Uani 1 1 d . . . . .
H12 H 0.433313 0.133373 -0.089113 0.046 Uiso 1 1 calc R U . . .
C13 C 0.4616(6) 0.1177(3) 0.0365(4) 0.0376(15) Uani 1 1 d . . . . .
C14 C 0.7852(7) 0.1475(3) 0.1496(5) 0.067(2) Uani 1 1 d . . . . .
H14 H 0.740762 0.153205 0.205403 0.08 Uiso 1 1 calc R U . . .
C15 C 0.8618(10) 0.0815(4) 0.1522(7) 0.144(5) Uani 1 1 d . . . . .
H15A H 0.807274 0.045147 0.174651 0.217 Uiso 1 1 calc R U . . .
H15B H 0.937305 0.087194 0.188789 0.217 Uiso 1 1 calc R U . . .
H15C H 0.890003 0.069702 0.094792 0.217 Uiso 1 1 calc R U . . .
C16 C 0.8774(8) 0.2053(4) 0.1384(6) 0.100(3) Uani 1 1 d . . . . .
H16A H 0.92705 0.198716 0.086248 0.15 Uiso 1 1 calc R U . . .
H16B H 0.936282 0.20713 0.186919 0.15 Uiso 1 1 calc R U . . .
H16C H 0.829188 0.247891 0.134767 0.15 Uiso 1 1 calc R U . . .
C17 C 0.3258(7) 0.0954(3) 0.0549(4) 0.0559(18) Uani 1 1 d . . . . .
H17 H 0.319955 0.084372 0.116624 0.067 Uiso 1 1 calc R U . . .
C18 C 0.2286(7) 0.1523(4) 0.0360(6) 0.091(3) Uani 1 1 d . . . . .
H18A H 0.251495 0.192725 0.06871 0.136 Uiso 1 1 calc R U . . .
H18B H 0.141854 0.137343 0.051951 0.136 Uiso 1 1 calc R U . . .
H18C H 0.230434 0.162977 -0.024593 0.136 Uiso 1 1 calc R U . . .
C19 C 0.2890(6) 0.0322(3) 0.0052(5) 0.067(2) Uani 1 1 d . . . . .
H19A H 0.291225 0.042251 -0.055601 0.1 Uiso 1 1 calc R U . . .
H19B H 0.20193 0.01798 0.021279 0.1 Uiso 1 1 calc R U . . .
H19C H 0.35012 -0.004192 0.017924 0.1 Uiso 1 1 calc R U . . .
S1 S 0.52586(19) 0.26455(7) 0.33749(9) 0.0550(6) Uani 1 1 d . . . . .
O3 O 0.2560(17) 0.4049(7) 0.2693(9) 0.104(5) Uani 0.5 1 d . U P A 2
C3 C 0.326(3) 0.3674(9) 0.2603(12) 0.081(5) Uani 0.5 1 d . U P A 2

loop_
_atom_site_aniso_label
_atom_site_aniso_U_11
_atom_site_aniso_U_22
_atom_site_aniso_U_33
_atom_site_aniso_U_23
_atom_site_aniso_U_13
_atom_site_aniso_U_12
C1 0.085(6) 0.049(4) 0.128(8) 0.034(5) -0.056(6) -0.021(4)
O1 0.139(6) 0.113(5) 0.187(7) 0.099(5) -0.107(5) -0.052(4)
Br1 0.0772(12) 0.0780(12) 0.0394(11) 0.0130(10) 0.0014(9) 0.0217(13)
Mn1 0.0634(10) 0.0327(7) 0.0475(9) 0 -0.0068(7) 0
C4 0.075(7) 0.038(5) 0.024(5) 0 0.008(5) 0
C5 0.086(7) 0.029(4) 0.019(4) 0 0.002(5) 0
N1 0.108(5) 0.022(2) 0.027(3) -0.002(2) 0.008(3) -0.003(3)
C6 0.173(8) 0.035(4) 0.030(3) -0.003(3) 0.022(5) 0.005(5)
C8 0.081(5) 0.027(3) 0.015(3) 0.002(2) 0.006(3) 0.001(3)
C9 0.062(5) 0.028(3) 0.042(4) -0.007(3) -0.007(3) 0.002(3)
C10 0.049(4) 0.037(4) 0.052(5) -0.002(3) 0.009(4) -0.002(3)
C11 0.060(5) 0.048(4) 0.025(4) 0.002(3) 0.005(4) -0.002(3)
C12 0.043(4) 0.043(3) 0.029(3) 0.000(3) -0.004(3) -0.002(3)
C13 0.048(4) 0.032(3) 0.033(4) -0.006(3) 0.013(3) -0.002(3)
C14 0.089(6) 0.049(4) 0.061(5) -0.007(3) -0.033(4) 0.004(4)
C15 0.186(11) 0.065(6) 0.182(10) -0.004(6) -0.151(9) 0.009(6)
C16 0.092(7) 0.072(6) 0.136(8) -0.009(5) -0.063(6) -0.005(5)
C17 0.059(5) 0.056(4) 0.054(4) -0.005(3) 0.019(4) -0.004(4)
C18 0.048(5) 0.064(5) 0.160(9) -0.017(5) 0.035(5) -0.005(4)
C19 0.060(5) 0.049(4) 0.092(6) -0.015(4) 0.019(4) -0.015(4)
S1 0.0996(15) 0.0363(9) 0.0291(9) -0.0028(7) -0.0040(9) -0.0017(9)
O3 0.177(14) 0.082(8) 0.053(7) -0.006(7) -0.003(7) 0.053(8)
C3 0.161(15) 0.054(9) 0.027(7) 0.006(7) -0.001(9) 0.036(9)

loop_
_atom_type_symbol
_atom_type_description
_atom_type_scat_dispersion_real
_atom_type_scat_dispersion_imag
_atom_type_scat_source
C C 0.0033 0.0016 'International Tables Vol C Tables 4.2.6.8 and 6.1.1.4'
H H 0 0 'International Tables Vol C Tables 4.2.6.8 and 6.1.1.4'
O O 0.0106 0.006 'International Tables Vol C Tables 4.2.6.8 and 6.1.1.4'
Cl Cl 0.1484 0.1585 'International Tables Vol C Tables 4.2.6.8 and 6.1.1.4'
N N 0.0061 0.0033 'International Tables Vol C Tables 4.2.6.8 and 6.1.1.4'
S S 0.1246 0.1234 'International Tables Vol C Tables 4.2.6.8 and 6.1.1.4'
Br Br -0.2901 2.4595 'International Tables Vol C Tables 4.2.6.8 and 6.1.1.4'
Mn Mn 0.3368 0.7283 'International Tables Vol C Tables 4.2.6.8 and 6.1.1.4'

loop_
_geom_angle_atom_site_label_1
_geom_angle_atom_site_label_2
_geom_angle_atom_site_label_3
_geom_angle
_geom_angle_site_symmetry_1
_geom_angle_site_symmetry_3
O1 C1 Mn1 177.7(8) . .
C1 Mn1 C1 97.4(5) 4_655 .
C1 Mn1 C3 91.2(7) 4_655 .
C1 Mn1 C3 83.4(6) . .
C1 Mn1 C3 83.4(6) 4_655 4_655
C1 Mn1 C3 91.2(7) . 4_655
C3 Mn1 C3 171.7(12) . 4_655
C1 Mn1 S1 167.8(3) 4_655 4_655
C1 Mn1 S1 94.8(3) . 4_655
C1 Mn1 S1 94.8(3) 4_655 .
C1 Mn1 S1 167.8(3) . .
C3 Mn1 S1 96.8(6) . .
C3 Mn1 S1 89.8(6) 4_655 .
S1 Mn1 S1 73.04(8) 4_655 .
C1 Mn1 Br1 88.7(3) 4_655 4_655
C1 Mn1 Br1 90.8(3) . 4_655
S1 Mn1 Br1 90.74(7) 4_655 4_655
S1 Mn1 Br1 89.92(7) . 4_655
C1 Mn1 Br1 90.8(3) 4_655 .
C1 Mn1 Br1 88.7(3) . .
S1 Mn1 Br1 89.92(7) 4_655 .
S1 Mn1 Br1 90.74(7) . .
Br1 Mn1 Br1 179.18(11) 4_655 .
C5 C4 S1 123.2(2) . .
C5 C4 S1 123.2(2) . 4_655
S1 C4 S1 113.7(4) . 4_655
N1 C5 N1 106.0(6) . 4_655
N1 C5 C4 127.0(3) . .
N1 C5 C4 127.0(3) 4_655 .
C5 N1 C6 110.3(5) . .
C5 N1 C8 127.5(4) . .
C6 N1 C8 122.2(4) . .
C6 C6 N1 106.7(3) 4_655 .
C6 C6 H6 126.7 4_655 .
N1 C6 H6 126.7 . .
C13 C8 C9 124.8(5) . .
C13 C8 N1 117.3(6) . .
C9 C8 N1 117.9(6) . .
C10 C9 C8 115.8(5) . .
C10 C9 C14 121.4(7) . .
C8 C9 C14 122.8(6) . .
C11 C10 C9 120.7(6) . .
C11 C10 H10 119.6 . .
C9 C10 H10 119.6 . .
C12 C11 C10 120.8(5) . .
C12 C11 H11 119.6 . .
C10 C11 H11 119.6 . .
C11 C12 C13 121.6(6) . .
C11 C12 H12 119.2 . .
C13 C12 H12 119.2 . .
C8 C13 C12 116.2(5) . .
C8 C13 C17 124.1(5) . .
C12 C13 C17 119.7(6) . .
C16 C14 C9 113.5(6) . .
C16 C14 C15 108.7(7) . .
C9 C14 C15 109.8(5) . .
C16 C14 H14 108.2 . .
C9 C14 H14 108.2 . .
C15 C14 H14 108.2 . .
C14 C15 H15A 109.5 . .
C14 C15 H15B 109.5 . .
H15A C15 H15B 109.5 . .
C14 C15 H15C 109.5 . .
H15A C15 H15C 109.5 . .
H15B C15 H15C 109.5 . .
C14 C16 H16A 109.5 . .
C14 C16 H16B 109.5 . .
H16A C16 H16B 109.5 . .
C14 C16 H16C 109.5 . .
H16A C16 H16C 109.5 . .
H16B C16 H16C 109.5 . .
C13 C17 C19 112.1(5) . .
C13 C17 C18 111.3(5) . .
C19 C17 C18 109.5(6) . .
C13 C17 H17 107.9 . .
C19 C17 H17 107.9 . .
C18 C17 H17 107.9 . .
C17 C18 H18A 109.5 . .
C17 C18 H18B 109.5 . .
H18A C18 H18B 109.5 . .
C17 C18 H18C 109.5 . .
H18A C18 H18C 109.5 . .
H18B C18 H18C 109.5 . .
C17 C19 H19A 109.5 . .
C17 C19 H19B 109.5 . .
H19A C19 H19B 109.5 . .
C17 C19 H19C 109.5 . .
H19A C19 H19C 109.5 . .
H19B C19 H19C 109.5 . .
C4 S1 Mn1 86.7(2) . .
O3 C3 Mn1 139(3) . .

loop_
_geom_bond_atom_site_label_1
_geom_bond_atom_site_label_2
_geom_bond_distance
_geom_bond_site_symmetry_2
C1 O1 1.133(8) .
C1 Mn1 1.801(8) .
Br1 Mn1 2.574(2) .
Mn1 C3 1.82(3) .
Mn1 C3 1.82(3) 4_655
Mn1 S1 2.3639(18) 4_655
Mn1 S1 2.3639(18) .
C4 C5 1.464(10) .
C4 S1 1.681(4) .
C4 S1 1.681(4) 4_655
C5 N1 1.347(6) .
C5 N1 1.347(6) 4_655
N1 C6 1.377(7) .
N1 C8 1.463(7) .
C6 C6 1.360(12) 4_655
C6 H6 0.95 .
C8 C13 1.381(8) .
C8 C9 1.399(9) .
C9 C10 1.396(8) .
C9 C14 1.512(9) .
C10 C11 1.381(8) .
C10 H10 0.95 .
C11 C12 1.364(8) .
C11 H11 0.95 .
C12 C13 1.387(7) .
C12 H12 0.95 .
C13 C17 1.505(8) .
C14 C16 1.500(10) .
C14 C15 1.528(10) .
C14 H14 1 .
C15 H15A 0.98 .
C15 H15B 0.98 .
C15 H15C 0.98 .
C16 H16A 0.98 .
C16 H16B 0.98 .
C16 H16C 0.98 .
C17 C19 1.522(8) .
C17 C18 1.539(10) .
C17 H17 1 .
C18 H18A 0.98 .
C18 H18B 0.98 .
C18 H18C 0.98 .
C19 H19A 0.98 .
C19 H19B 0.98 .
C19 H19C 0.98 .
O3 C3 1.05(2) .

loop_
_geom_torsion_atom_site_label_1
_geom_torsion_atom_site_label_2
_geom_torsion_atom_site_label_3
_geom_torsion_atom_site_label_4
_geom_torsion
_geom_torsion_site_symmetry_1
_geom_torsion_site_symmetry_4
S1 C4 C5 N1 -155.5(3) . .
S1 C4 C5 N1 24.5(3) 4_655 .
S1 C4 C5 N1 24.5(3) . 4_655
S1 C4 C5 N1 -155.5(3) 4_655 4_655
N1 C5 N1 C6 -0.4(4) 4_655 .
C4 C5 N1 C6 179.6(4) . .
N1 C5 N1 C8 -179.2(8) 4_655 .
C4 C5 N1 C8 0.8(8) . .
C5 N1 C6 C6 1.2(11) . 4_655
C8 N1 C6 C6 180.0(8) . 4_655
C5 N1 C8 C13 -103.7(6) . .
C6 N1 C8 C13 77.7(8) . .
C5 N1 C8 C9 77.7(7) . .
C6 N1 C8 C9 -100.9(7) . .
C13 C8 C9 C10 -0.4(8) . .
N1 C8 C9 C10 178.1(4) . .
C13 C8 C9 C14 -179.4(5) . .
N1 C8 C9 C14 -0.9(8) . .
C8 C9 C10 C11 0.6(8) . .
C14 C9 C10 C11 179.6(5) . .
C9 C10 C11 C12 -0.2(9) . .
C10 C11 C12 C13 -0.5(9) . .
C9 C8 C13 C12 -0.2(8) . .
N1 C8 C13 C12 -178.7(4) . .
C9 C8 C13 C17 -179.6(5) . .
N1 C8 C13 C17 1.9(8) . .
C11 C12 C13 C8 0.7(8) . .
C11 C12 C13 C17 -179.9(5) . .
C10 C9 C14 C16 36.3(9) . .
C8 C9 C14 C16 -144.7(7) . .
C10 C9 C14 C15 -85.5(8) . .
C8 C9 C14 C15 93.4(9) . .
C8 C13 C17 C19 -120.0(6) . .
C12 C13 C17 C19 60.6(7) . .
C8 C13 C17 C18 117.0(7) . .
C12 C13 C17 C18 -62.4(7) . .
C5 C4 S1 Mn1 180 . .
S1 C4 S1 Mn1 -0.001 4_655 .
C1 Mn1 C3 O3 42(3) 4_655 .
C1 Mn1 C3 O3 -55(2) . .
S1 Mn1 C3 O3 -150(2) 4_655 .
S1 Mn1 C3 O3 137(2) . .
